data_8101094
loop_
_publ_author_name
'Henkel, Sonja'
'Shaw, Duncan'
'Lieberknecht, Albrecht'
'J\"ager, Volker'

_publ_section_title
;
Crystal structure of methyl 2,3-di-O-benzyl-4,6-cyclo-4,6-dideoxy-
\b-D-galactopyranoside, C~21~H~24~O~4~
;
_journal_issue 4
_journal_name_full 'Zeitschrift f\"ur Kristallographie - New Crystal Structures'
_journal_page_first 609
_journal_page_last 610
_journal_volume 216
_journal_year 2001
_chemical_formula_structural 'C21 H24 O4'
_chemical_formula_sum 'C21 H24 O4'
_chemical_melting_point 355.5(5)
_space_group_IT_number 19
_symmetry_cell_setting orthorhombic
_symmetry_space_group_name_Hall 'P 2ac 2ab'
_symmetry_space_group_name_H-M 'P 21 21 21'
_cell_angle_alpha 90.00
_cell_angle_beta 90.00
_cell_angle_gamma 90.00
_cell_formula_units_Z 4
_cell_length_a 5.679(2)
_cell_length_b 10.333(6)
_cell_length_c 31.485(13)
_cell_measurement_temperature 293(2)
_cell_volume 1847.6(15)
_diffrn_ambient_temperature 293(2)
_exptl_crystal_density_diffrn 1.224
_refine_ls_R_factor_obs 0.0366
_refine_ls_wR_factor_obs 0.0901
_cod_depositor_comments
;
The following automatic conversions were performed:

'_chemical_melting_point' value '355-356 K' was changed to '355.5(5)'
- the average value was taken and precision was estimated.

Automatic conversion script
Id: cif_fix_values 1646 2011-03-28 12:23:43Z adriana 
;
_cod_database_code 8101094

loop_
_symmetry_equiv_pos_as_xyz
'x, y, z'
'-x+1/2, -y, z+1/2'
'-x, y+1/2, -z+1/2'
'x+1/2, -y+1/2, -z'

loop_
_atom_site_aniso_label
_atom_site_aniso_U_11
_atom_site_aniso_U_22
_atom_site_aniso_U_33
_atom_site_aniso_U_23
_atom_site_aniso_U_13
_atom_site_aniso_U_12
C1 0.046(3) 0.052(2) 0.0418(14) 0.0016(12) 0.004(2) -0.006(2)
C2 0.042(3) 0.0411(14) 0.0408(13) 0.0031(11) 0.0043(14) -0.004(2)
C3 0.047(3) 0.0438(15) 0.0421(14) 0.0020(12) 0.000(2) -0.004(2)
O4 0.078(2) 0.0414(10) 0.0561(11) -0.0051(9) 0.0007(12) -0.0028(12)
C5 0.088(4) 0.050(2) 0.059(2) 0.0055(14) 0.003(2) 0.017(2)
C6 0.100(4) 0.056(2) 0.068(2) 0.021(2) 0.010(2) 0.008(2)
C7 0.056(3) 0.064(2) 0.048(2) 0.0054(13) -0.005(2) 0.009(2)
O8 0.058(2) 0.0664(12) 0.0351(9) 0.0012(8) 0.0051(10) -0.0026(13)
C9 0.076(4) 0.120(3) 0.038(2) -0.010(2) 0.001(2) -0.006(3)
C10 0.067(4) 0.081(2) 0.0389(15) -0.009(2) -0.001(2) -0.011(2)
C11 0.111(5) 0.068(2) 0.064(2) -0.010(2) 0.013(3) -0.005(2)
C12 0.128(6) 0.091(3) 0.066(2) 0.006(2) 0.022(3) -0.030(3)
C13 0.088(5) 0.147(4) 0.058(2) -0.023(3) 0.017(2) -0.025(4)
C14 0.077(4) 0.142(4) 0.062(2) -0.015(2) -0.003(2) 0.009(3)
C15 0.075(4) 0.111(3) 0.047(2) 0.007(2) -0.005(2) -0.001(3)
O16 0.057(2) 0.0465(10) 0.0533(11) 0.0091(8) 0.0154(12) 0.0117(11)
C17 0.072(3) 0.062(2) 0.051(2) 0.0063(14) 0.020(2) 0.013(2)
C18 0.054(4) 0.048(2) 0.0383(14) -0.0036(12) 0.009(2) 0.002(2)
C19 0.054(4) 0.046(2) 0.061(2) -0.0050(14) 0.010(2) -0.009(2)
C20 0.055(3) 0.065(2) 0.068(2) 0.002(2) -0.008(2) 0.007(2)
C21 0.083(4) 0.047(2) 0.059(2) 0.0051(14) 0.006(2) 0.011(2)
C22 0.079(4) 0.046(2) 0.069(2) -0.001(2) 0.006(2) -0.017(2)
C23 0.058(3) 0.069(2) 0.054(2) -0.005(2) 0.000(2) -0.005(2)
O24 0.051(2) 0.0521(11) 0.0459(11) -0.0062(9) 0.0073(11) 0.0011(14)
C25 0.063(4) 0.090(3) 0.054(2) -0.007(2) 0.013(2) 0.001(2)

loop_
_atom_site_label
_atom_site_type_symbol
_atom_site_fract_x
_atom_site_fract_y
_atom_site_fract_z
_atom_site_U_iso_or_equiv
_atom_site_thermal_displace_type
_atom_site_occupancy
_atom_site_calc_flag
_atom_site_refinement_flags
_atom_site_disorder_group
C1 C 0.0689(6) 1.1311(3) 0.14216(8) 0.0466(9) Uani 1 d . .
H1 H 0.1826(6) 1.2020(3) 0.14461(8) 0.056 Uiso 1 calc R .
C2 C -0.0607(6) 1.1442(2) 0.09998(7) 0.0411(9) Uani 1 d . .
H2 H -0.2133(6) 1.1006(2) 0.10245(7) 0.049 Uiso 1 calc R .
C3 C 0.0752(7) 1.0824(3) 0.06408(8) 0.0443(10) Uani 1 d . .
H3 H -0.0111(7) 1.0965(3) 0.03752(8) 0.053 Uiso 1 calc R .
O4 O 0.0979(5) 0.9484(2) 0.07079(6) 0.0585(7) Uani 1 d . .
C5 C 0.2115(8) 0.9146(3) 0.10876(10) 0.0658(12) Uani 1 d . .
H5 H 0.3573(8) 0.8647(3) 0.10579(10) 0.079 Uiso 1 calc R .
C6 C 0.0590(9) 0.8799(3) 0.14560(10) 0.0745(13) Uani 1 d . .
H6A H 0.1108(9) 0.8100(3) 0.16395(10) 0.089 Uiso 1 calc R .
H6B H -0.1102(9) 0.8863(3) 0.14195(10) 0.089 Uiso 1 calc R .
C7 C 0.1995(7) 1.0040(3) 0.14606(9) 0.0560(11) Uani 1 d . .
H7 H 0.3381(7) 1.0047(3) 0.16460(9) 0.067 Uiso 1 calc R .
O8 O -0.1048(4) 1.1451(2) 0.17503(5) 0.0531(7) Uani 1 d . .
C9 C -0.0011(8) 1.1608(4) 0.21555(9) 0.0783(13) Uani 1 d . .
H9A H 0.0876(8) 1.2410(4) 0.21634(9) 0.094 Uiso 1 calc R .
H9B H 0.1067(8) 1.0900(4) 0.22108(9) 0.094 Uiso 1 calc R .
C10 C -0.1890(8) 1.1633(4) 0.24885(9) 0.0622(11) Uani 1 d . .
C11 C -0.1973(9) 1.0707(4) 0.28026(11) 0.0811(14) Uani 1 d . .
H11 H -0.0858(9) 1.0048(4) 0.28071(11) 0.097 Uiso 1 calc R .
C12 C -0.3712(11) 1.0750(5) 0.31128(12) 0.095(2) Uani 1 d . .
H12 H -0.3758(11) 1.0115(5) 0.33219(12) 0.114 Uiso 1 calc R .
C13 C -0.5330(10) 1.1702(6) 0.31136(12) 0.098(2) Uani 1 d . .
H13 H -0.6484(10) 1.1725(6) 0.33231(12) 0.117 Uiso 1 calc R .
C14 C -0.5275(9) 1.2638(5) 0.28059(12) 0.094(2) Uani 1 d . .
H14 H -0.6394(9) 1.3295(5) 0.28062(12) 0.112 Uiso 1 calc R .
C15 C -0.3569(8) 1.2606(4) 0.24964(11) 0.0777(13) Uani 1 d . .
H15 H -0.3540(8) 1.3248(4) 0.22892(11) 0.093 Uiso 1 calc R .
O16 O -0.1008(4) 1.2749(2) 0.08791(6) 0.0524(7) Uani 1 d . .
C17 C -0.2774(7) 1.3413(3) 0.11138(9) 0.0615(11) Uani 1 d . .
H17A H -0.2183(7) 1.3639(3) 0.13932(9) 0.074 Uiso 1 calc R .
H17B H -0.4146(7) 1.2864(3) 0.11487(9) 0.074 Uiso 1 calc R .
C18 C -0.3425(7) 1.4613(3) 0.08739(8) 0.0470(10) Uani 1 d . .
C19 C -0.5517(8) 1.4690(3) 0.06563(10) 0.0536(11) Uani 1 d . .
H19 H -0.6565(8) 1.3998(3) 0.06642(10) 0.064 Uiso 1 calc R .
C20 C -0.6081(8) 1.5788(3) 0.04254(10) 0.0624(11) Uani 1 d . .
H20 H -0.7504(8) 1.5829(3) 0.02799(10) 0.075 Uiso 1 calc R .
C21 C -0.4558(9) 1.6813(3) 0.04097(10) 0.0630(13) Uani 1 d . .
H21 H -0.4938(9) 1.7544(3) 0.02516(10) 0.076 Uiso 1 calc R .
C22 C -0.2480(9) 1.6759(3) 0.06270(11) 0.0649(12) Uani 1 d . .
H22 H -0.1443(9) 1.7455(3) 0.06186(11) 0.078 Uiso 1 calc R .
C23 C -0.1919(7) 1.5665(3) 0.08595(10) 0.0606(11) Uani 1 d . .
H23 H -0.0507(7) 1.5637(3) 0.10087(10) 0.073 Uiso 1 calc R .
O24 O 0.2951(5) 1.1438(2) 0.06109(6) 0.0496(7) Uani 1 d . .
C25 C 0.4253(8) 1.1093(4) 0.02419(10) 0.0694(12) Uani 1 d . .
H25A H 0.5730(8) 1.1545(4) 0.02414(10) 0.104 Uiso 1 calc R .
H25B H 0.3372(8) 1.1324(4) -0.00070(10) 0.104 Uiso 1 calc R .
H25C H 0.4537(8) 1.0177(4) 0.02421(10) 0.104 Uiso 1 calc R .

loop_
_geom_bond_atom_site_label_1
_geom_bond_atom_site_label_2
_geom_bond_distance
_geom_bond_site_symmetry_2
_geom_bond_publ_flag
C1 O8 1.437(4) . ?
C1 C7 1.513(4) . ?
C1 C2 1.524(4) . ?
C1 H1 0.98 . ?
C2 O16 1.421(3) . ?
C2 C3 1.511(4) . ?
C2 H2 0.98 . ?
C3 O24 1.404(4) . ?
C3 O4 1.407(3) . ?
C3 H3 0.98 . ?
O4 C5 1.402(4) . ?
C5 C6 1.491(5) . ?
C5 C7 1.495(4) . ?
C5 H5 0.98 . ?
C6 C7 1.510(5) . ?
C6 H6A 0.97 . ?
C6 H6B 0.97 . ?
C7 H7 0.98 . ?
O8 C9 1.415(4) . ?
C9 C10 1.496(5) . ?
C9 H9A 0.97 . ?
C9 H9B 0.97 . ?
C10 C11 1.377(5) . ?
C10 C15 1.386(5) . ?
C11 C12 1.390(6) . ?
C11 H11 0.93 . ?
C12 C13 1.346(7) . ?
C12 H12 0.93 . ?
C13 C14 1.369(6) . ?
C13 H13 0.93 . ?
C14 C15 1.375(6) . ?
C14 H14 0.93 . ?
C15 H15 0.93 . ?
O16 C17 1.422(4) . ?
C17 C18 1.498(4) . ?
C17 H17A 0.97 . ?
C17 H17B 0.97 . ?
C18 C19 1.374(5) . ?
C18 C23 1.384(5) . ?
C19 C20 1.385(4) . ?
C19 H19 0.93 . ?
C20 C21 1.368(5) . ?
C20 H20 0.93 . ?
C21 C22 1.366(5) . ?
C21 H21 0.93 . ?
C22 C23 1.383(5) . ?
C22 H22 0.93 . ?
C23 H23 0.93 . ?
O24 C25 1.422(4) . ?
C25 H25A 0.96 . ?
C25 H25B 0.96 . ?
C25 H25C 0.96 . ?

loop_
_cod_related_entry_id
_cod_related_entry_database
_cod_related_entry_code
1 ChemSpider 21183606
